data_7121160
loop_
_publ_author_name
'Sheng, Guorong'
'Ma, Shicong'
'Bai, Songlin'
'Mao, Jianming'
'Lu, Ping'
'Wang, Yanguang'

_publ_section_title
;
 A copper-catalyzed reaction of 3-diazoindolin-2-imines with
 2-(phenylamino)ethanols: convenient access to
 spiro[indoline-3,2'-oxazolidin]-2-imines.
;
_journal_issue 12
_journal_name_full 'Chemical communications (Cambridge, England)'
_journal_page_first 1529
_journal_page_last 1532
_journal_paper_doi 10.1039/c7cc09488d
_journal_volume 54
_journal_year 2018
_chemical_formula_moiety 'C27 H29 N3 O3 S'
_chemical_formula_sum 'C27 H29 N3 O3 S'
_chemical_formula_weight 475.59
_space_group_crystal_system triclinic
_space_group_IT_number 2
_space_group_name_Hall '-P 1'
_space_group_name_H-M_alt 'P -1'
_symmetry_space_group_name_Hall '-P 1'
_symmetry_space_group_name_H-M 'P -1'
_atom_sites_solution_hydrogens geom
_atom_sites_solution_primary direct
_audit_creation_date 2017-06-01
_audit_creation_method
;
Olex2 1.2
(compiled 2017.03.28 svn.r3405 for OlexSys, GUI svn.r5337)
;
_audit_update_record
;
2017-09-13 deposited with the CCDC.
2018-01-16 downloaded from the CCDC.
;
_cell_angle_alpha 109.645(8)
_cell_angle_beta 100.679(7)
_cell_angle_gamma 113.710(8)
_cell_formula_units_Z 2
_cell_length_a 11.0863(10)
_cell_length_b 11.6603(10)
_cell_length_c 11.8746(10)
_cell_measurement_reflns_used 2216
_cell_measurement_temperature 120
_cell_measurement_theta_max 29.2930
_cell_measurement_theta_min 3.0200
_cell_volume 1228.8(3)
_computing_cell_refinement
;
CrysAlisPro, Agilent Technologies,
Version 1.171.35.11 (release 16-05-2011 CrysAlis171 .NET)
(compiled May 16 2011,17:55:39)
;
_computing_data_collection
;
CrysAlisPro, Agilent Technologies,
Version 1.171.35.11 (release 16-05-2011 CrysAlis171 .NET)
(compiled May 16 2011,17:55:39)
;
_computing_data_reduction
;
CrysAlisPro, Agilent Technologies,
Version 1.171.35.11 (release 16-05-2011 CrysAlis171 .NET)
(compiled May 16 2011,17:55:39)
;
_computing_molecular_graphics 'Olex2 (Dolomanov et al., 2009)'
_computing_publication_material 'Olex2 (Dolomanov et al., 2009)'
_computing_structure_refinement 'ShelXL (Sheldrick, 2015)'
_computing_structure_solution 'ShelXS (Sheldrick, 2008)'
_diffrn_ambient_temperature 120
_diffrn_detector_area_resol_mean 10.3592
_diffrn_measured_fraction_theta_full 0.997
_diffrn_measured_fraction_theta_max 0.997
_diffrn_measurement_details
;
#__ type_ start__ end____ width___ exp.time_
  1 omega  -69.00   21.00   1.0000    1.5000
omega____ theta____ kappa____ phi______ frames
    -      -11.4683  -77.0000   90.0000 90

#__ type_ start__ end____ width___ exp.time_
  2 omega  -12.00   74.00   1.0000    1.5000
omega____ theta____ kappa____ phi______ frames
    -       11.7808   38.0000   30.0000 86

#__ type_ start__ end____ width___ exp.time_
  3 omega  -62.00   38.00   1.0000    1.5000
omega____ theta____ kappa____ phi______ frames
    -       11.7808  -38.0000 -150.0000 100
;
_diffrn_measurement_device_type 'Xcalibur, Atlas, Gemini ultra'
_diffrn_measurement_method '\w scans'
_diffrn_orient_matrix_UB_11 0.0597918000
_diffrn_orient_matrix_UB_12 0.0610253000
_diffrn_orient_matrix_UB_13 0.0085641000
_diffrn_orient_matrix_UB_21 -0.0426316000
_diffrn_orient_matrix_UB_22 0.0027874000
_diffrn_orient_matrix_UB_23 -0.0503916000
_diffrn_orient_matrix_UB_31 -0.0165247000
_diffrn_orient_matrix_UB_32 0.0429421000
_diffrn_orient_matrix_UB_33 0.0453295000
_diffrn_radiation_monochromator graphite
_diffrn_radiation_type MoK\a
_diffrn_radiation_wavelength 0.71073
_diffrn_reflns_av_R_equivalents 0.0401
_diffrn_reflns_av_unetI/netI 0.0692
_diffrn_reflns_Laue_measured_fraction_full 0.997
_diffrn_reflns_Laue_measured_fraction_max 0.997
_diffrn_reflns_limit_h_max 13
_diffrn_reflns_limit_h_min -12
_diffrn_reflns_limit_k_max 11
_diffrn_reflns_limit_k_min -14
_diffrn_reflns_limit_l_max 14
_diffrn_reflns_limit_l_min -12
_diffrn_reflns_number 7663
_diffrn_reflns_point_group_measured_fraction_full 0.997
_diffrn_reflns_point_group_measured_fraction_max 0.997
_diffrn_reflns_theta_full 25.242
_diffrn_reflns_theta_max 25.350
_diffrn_reflns_theta_min 3.026
_diffrn_source 'Enhance (Mo) X-ray Source'
_exptl_absorpt_coefficient_mu 0.166
_exptl_absorpt_correction_T_max 1.00000
_exptl_absorpt_correction_T_min 0.89966
_exptl_absorpt_correction_type multi-scan
_exptl_absorpt_process_details
;
CrysAlisPro, Agilent Technologies,
Version 1.171.35.11 (release 16-05-2011 CrysAlis171 .NET)
(compiled May 16 2011,17:55:39)
Empirical absorption correction using spherical harmonics,
 implemented in SCALE3 ABSPACK scaling algorithm.
;
_exptl_crystal_colour yellow
_exptl_crystal_colour_primary yellow
_exptl_crystal_density_diffrn 1.285
_exptl_crystal_description block
_exptl_crystal_F_000 504
_exptl_crystal_size_max 0.47
_exptl_crystal_size_mid 0.4
_exptl_crystal_size_min 0.36
_refine_diff_density_max 0.258
_refine_diff_density_min -0.535
_refine_diff_density_rms 0.058
_refine_ls_extinction_method none
_refine_ls_goodness_of_fit_ref 1.034
_refine_ls_hydrogen_treatment constr
_refine_ls_matrix_type full
_refine_ls_number_parameters 312
_refine_ls_number_reflns 4479
_refine_ls_number_restraints 0
_refine_ls_restrained_S_all 1.034
_refine_ls_R_factor_all 0.0685
_refine_ls_R_factor_gt 0.0496
_refine_ls_shift/su_max 0.000
_refine_ls_shift/su_mean 0.000
_refine_ls_structure_factor_coef Fsqd
_refine_ls_weighting_details 'w=1/[\s^2^(Fo^2^)+(0.0564P)^2^+0.1419P] where P=(Fo^2^+2Fc^2^)/3'
_refine_ls_weighting_scheme calc
_refine_ls_wR_factor_gt 0.1139
_refine_ls_wR_factor_ref 0.1316
_reflns_Friedel_coverage 0.000
_reflns_number_gt 3417
_reflns_number_total 4479
_reflns_threshold_expression 'I > 2\s(I)'
_cod_data_source_file c7cc09488d2.cif
_cod_data_source_block 170601_sgr4_189a
_cod_depositor_comments 'Adding full bibliography for 7121158--7121162.cif.'
_cod_original_cell_volume 1228.8(2)
_cod_database_code 7121160
_shelx_shelxl_version_number 2016/6
_chemical_oxdiff_formula 'c10 h10 n2 o8 s1'
_shelx_space_group_comment
;
The symmetry employed for this shelxl refinement is uniquely defined
by the following loop, which should always be used as a source of
symmetry information in preference to the above space-group names.
They are only intended as comments.
;
_shelx_estimated_absorpt_t_max 0.943
_shelx_estimated_absorpt_t_min 0.926
_reflns_odcompleteness_completeness 99.62
_reflns_odcompleteness_iscentric 1
_reflns_odcompleteness_theta 26.32
_olex2_refinement_description
;
1. Fixed Uiso
 At 1.2 times of:
  All C(H) groups
 At 1.5 times of:
  All C(H,H,H) groups
2.a Ternary CH refined with riding coordinates:
 C9(H9), C10(H10)
2.b Aromatic/amide H refined with riding coordinates:
 C1(H1), C2(H2), C3(H3), C4(H4), C14(H14), C15(H15), C17(H17), C18(H18),
 C21(H21), C22(H22), C24(H24), C25(H25)
2.c Idealised Me refined as rotating group:
 C11(H11A,H11B,H11C), C12(H12A,H12B,H12C), C19(H19A,H19B,H19C), C26(H26A,H26B,
 H26C), C27(H27A,H27B,H27C)
;
_olex2_submission_special_instructions 'No special instructions were received'

loop_
_space_group_symop_operation_xyz
'x, y, z'
'-x, -y, -z'

loop_
_atom_site_label
_atom_site_type_symbol
_atom_site_fract_x
_atom_site_fract_y
_atom_site_fract_z
_atom_site_U_iso_or_equiv
_atom_site_adp_type
_atom_site_occupancy
_atom_site_site_symmetry_order
_atom_site_calc_flag
_atom_site_refinement_flags_posn
S1 S 0.38094(6) 0.36017(6) 0.15521(5) 0.02105(18) Uani 1 1 d .
O1 O 0.62545(15) 0.24951(15) 0.27245(14) 0.0227(4) Uani 1 1 d .
O2 O 0.51009(16) 0.45394(17) 0.15018(16) 0.0299(4) Uani 1 1 d .
O3 O 0.36794(16) 0.39419(16) 0.27868(14) 0.0261(4) Uani 1 1 d .
N1 N 0.34204(19) -0.00633(19) 0.03434(17) 0.0212(4) Uani 1 1 d .
N2 N 0.46338(18) 0.22586(19) 0.36739(17) 0.0211(4) Uani 1 1 d .
N3 N 0.34644(19) 0.20056(19) 0.07842(17) 0.0224(4) Uani 1 1 d .
C1 C 0.5294(2) -0.0280(2) 0.3001(2) 0.0261(5) Uani 1 1 d .
H1 H 0.579567 0.032075 0.389930 0.031 Uiso 1 1 calc R
C2 C 0.5157(2) -0.1610(2) 0.2444(2) 0.0288(6) Uani 1 1 d .
H2 H 0.556832 -0.192402 0.296285 0.035 Uiso 1 1 calc R
C3 C 0.4422(2) -0.2468(2) 0.1135(2) 0.0286(6) Uani 1 1 d .
H3 H 0.435118 -0.336335 0.076598 0.034 Uiso 1 1 calc R
C4 C 0.3785(2) -0.2064(2) 0.0343(2) 0.0268(6) Uani 1 1 d .
H4 H 0.327416 -0.266481 -0.055490 0.032 Uiso 1 1 calc R
C5 C 0.3926(2) -0.0750(2) 0.0918(2) 0.0226(5) Uani 1 1 d .
C6 C 0.4690(2) 0.0139(2) 0.2227(2) 0.0226(5) Uani 1 1 d .
C7 C 0.4839(2) 0.1574(2) 0.2531(2) 0.0197(5) Uani 1 1 d .
C8 C 0.3840(2) 0.1265(2) 0.1204(2) 0.0201(5) Uani 1 1 d .
C9 C 0.6724(2) 0.3886(2) 0.3720(2) 0.0233(5) Uani 1 1 d .
H9 H 0.641176 0.440313 0.332539 0.028 Uiso 1 1 calc R
C10 C 0.5931(2) 0.3586(2) 0.4594(2) 0.0217(5) Uani 1 1 d .
H10 H 0.568751 0.433541 0.495012 0.026 Uiso 1 1 calc R
C11 C 0.8322(2) 0.4646(3) 0.4284(2) 0.0329(6) Uani 1 1 d .
H11A H 0.867709 0.555780 0.501988 0.049 Uiso 1 1 calc GR
H11B H 0.869596 0.479406 0.362871 0.049 Uiso 1 1 calc GR
H11C H 0.863097 0.407898 0.457093 0.049 Uiso 1 1 calc GR
C12 C 0.6711(3) 0.3446(3) 0.5692(2) 0.0313(6) Uani 1 1 d .
H12A H 0.606015 0.306848 0.609608 0.047 Uiso 1 1 calc GR
H12B H 0.751194 0.437346 0.633200 0.047 Uiso 1 1 calc GR
H12C H 0.706370 0.280695 0.535475 0.047 Uiso 1 1 calc GR
C13 C 0.3324(2) 0.1843(2) 0.3807(2) 0.0208(5) Uani 1 1 d .
C14 C 0.2071(2) 0.0668(2) 0.2826(2) 0.0244(5) Uani 1 1 d .
H14 H 0.211210 0.008466 0.206874 0.029 Uiso 1 1 calc R
C15 C 0.0773(2) 0.0347(3) 0.2951(2) 0.0283(6) Uani 1 1 d .
H15 H -0.006209 -0.044528 0.226238 0.034 Uiso 1 1 calc R
C16 C 0.0647(2) 0.1140(3) 0.4042(2) 0.0287(6) Uani 1 1 d .
C17 C 0.1914(3) 0.2255(3) 0.5042(2) 0.0294(6) Uani 1 1 d .
H17 H 0.187565 0.278674 0.582668 0.035 Uiso 1 1 calc R
C18 C 0.3219(2) 0.2614(2) 0.4935(2) 0.0239(5) Uani 1 1 d .
H18 H 0.405274 0.339217 0.563515 0.029 Uiso 1 1 calc R
C19 C -0.0770(3) 0.0813(3) 0.4160(3) 0.0408(7) Uani 1 1 d .
H19A H -0.070366 0.091327 0.502596 0.061 Uiso 1 1 calc GR
H19B H -0.148662 -0.015481 0.351970 0.061 Uiso 1 1 calc GR
H19C H -0.104303 0.146662 0.401082 0.061 Uiso 1 1 calc GR
C20 C 0.2382(2) 0.3507(2) 0.0498(2) 0.0201(5) Uani 1 1 d .
C21 C 0.2517(2) 0.3729(2) -0.0549(2) 0.0248(5) Uani 1 1 d .
H21 H 0.337359 0.394102 -0.070346 0.030 Uiso 1 1 calc R
C22 C 0.1384(3) 0.3638(2) -0.1377(2) 0.0305(6) Uani 1 1 d .
H22 H 0.147437 0.379919 -0.209735 0.037 Uiso 1 1 calc R
C23 C 0.0122(3) 0.3319(2) -0.1175(2) 0.0300(6) Uani 1 1 d .
C24 C 0.0020(2) 0.3102(3) -0.0111(2) 0.0330(6) Uani 1 1 d .
H24 H -0.083891 0.288337 0.004028 0.040 Uiso 1 1 calc R
C25 C 0.1136(2) 0.3195(2) 0.0738(2) 0.0279(6) Uani 1 1 d .
H25 H 0.105242 0.304907 0.146724 0.033 Uiso 1 1 calc R
C26 C -0.1126(3) 0.3164(3) -0.2113(3) 0.0468(8) Uani 1 1 d .
H26A H -0.079239 0.364074 -0.262453 0.070 Uiso 1 1 calc GR
H26B H -0.159441 0.358664 -0.163689 0.070 Uiso 1 1 calc GR
H26C H -0.180040 0.216238 -0.268633 0.070 Uiso 1 1 calc GR
C27 C 0.2512(2) -0.0693(2) -0.0999(2) 0.0276(6) Uani 1 1 d .
H27A H 0.154422 -0.091343 -0.105828 0.041 Uiso 1 1 calc GR
H27B H 0.250659 -0.155907 -0.149368 0.041 Uiso 1 1 calc GR
H27C H 0.287403 -0.002924 -0.134895 0.041 Uiso 1 1 calc GR

loop_
_atom_site_aniso_label
_atom_site_aniso_U_11
_atom_site_aniso_U_22
_atom_site_aniso_U_33
_atom_site_aniso_U_23
_atom_site_aniso_U_13
_atom_site_aniso_U_12
S1 0.0217(3) 0.0208(3) 0.0188(3) 0.0097(3) 0.0049(2) 0.0097(3)
O1 0.0183(8) 0.0231(9) 0.0239(9) 0.0092(7) 0.0076(7) 0.0094(7)
O2 0.0205(8) 0.0321(10) 0.0346(10) 0.0190(8) 0.0081(7) 0.0088(8)
O3 0.0329(9) 0.0280(9) 0.0166(8) 0.0082(7) 0.0067(7) 0.0174(8)
N1 0.0239(10) 0.0230(11) 0.0171(10) 0.0086(8) 0.0080(8) 0.0126(9)
N2 0.0201(9) 0.0232(11) 0.0183(10) 0.0086(9) 0.0068(8) 0.0103(9)
N3 0.0257(10) 0.0251(11) 0.0188(10) 0.0108(9) 0.0073(8) 0.0148(9)
C1 0.0278(12) 0.0307(14) 0.0276(14) 0.0175(11) 0.0130(11) 0.0167(11)
C2 0.0320(13) 0.0304(14) 0.0382(15) 0.0239(12) 0.0177(12) 0.0192(12)
C3 0.0306(13) 0.0221(13) 0.0418(16) 0.0176(12) 0.0197(12) 0.0156(12)
C4 0.0287(12) 0.0253(13) 0.0281(14) 0.0118(11) 0.0135(11) 0.0141(11)
C5 0.0218(11) 0.0251(13) 0.0265(13) 0.0140(11) 0.0124(10) 0.0133(11)
C6 0.0218(11) 0.0248(13) 0.0240(13) 0.0118(11) 0.0106(10) 0.0127(11)
C7 0.0169(11) 0.0237(12) 0.0189(12) 0.0100(10) 0.0057(9) 0.0105(10)
C8 0.0191(11) 0.0231(13) 0.0197(12) 0.0111(10) 0.0089(10) 0.0100(10)
C9 0.0215(11) 0.0195(12) 0.0228(13) 0.0084(10) 0.0030(10) 0.0085(10)
C10 0.0218(11) 0.0194(12) 0.0189(12) 0.0074(10) 0.0042(10) 0.0086(10)
C11 0.0226(12) 0.0325(15) 0.0372(15) 0.0153(12) 0.0054(11) 0.0114(12)
C12 0.0317(13) 0.0355(15) 0.0246(14) 0.0147(12) 0.0049(11) 0.0168(13)
C13 0.0231(11) 0.0231(12) 0.0228(13) 0.0150(10) 0.0091(10) 0.0134(11)
C14 0.0283(12) 0.0212(13) 0.0245(13) 0.0114(11) 0.0108(11) 0.0120(11)
C15 0.0262(12) 0.0271(13) 0.0321(14) 0.0155(11) 0.0118(11) 0.0118(11)
C16 0.0300(13) 0.0331(14) 0.0369(15) 0.0240(12) 0.0193(12) 0.0183(12)
C17 0.0408(15) 0.0331(14) 0.0283(14) 0.0196(12) 0.0195(12) 0.0232(13)
C18 0.0290(12) 0.0283(13) 0.0197(12) 0.0135(11) 0.0111(10) 0.0161(11)
C19 0.0394(15) 0.0516(18) 0.0512(18) 0.0337(15) 0.0283(14) 0.0266(15)
C20 0.0235(11) 0.0133(11) 0.0195(12) 0.0064(10) 0.0059(10) 0.0077(10)
C21 0.0283(12) 0.0231(13) 0.0245(13) 0.0129(11) 0.0100(11) 0.0126(11)
C22 0.0401(14) 0.0304(14) 0.0238(14) 0.0174(12) 0.0090(12) 0.0172(13)
C23 0.0308(13) 0.0260(14) 0.0282(14) 0.0104(11) 0.0019(11) 0.0154(12)
C24 0.0249(13) 0.0415(16) 0.0345(15) 0.0192(13) 0.0100(11) 0.0171(12)
C25 0.0272(12) 0.0337(14) 0.0250(13) 0.0173(11) 0.0107(11) 0.0136(12)
C26 0.0411(16) 0.0505(19) 0.0456(18) 0.0241(15) 0.0006(14) 0.0250(15)
C27 0.0314(13) 0.0304(14) 0.0208(13) 0.0102(11) 0.0079(11) 0.0175(12)

loop_
_atom_type_symbol
_atom_type_description
_atom_type_scat_dispersion_real
_atom_type_scat_dispersion_imag
_atom_type_scat_source
C C 0.0033 0.0016 'International Tables Vol C Tables 4.2.6.8 and 6.1.1.4'
H H 0.0000 0.0000 'International Tables Vol C Tables 4.2.6.8 and 6.1.1.4'
N N 0.0061 0.0033 'International Tables Vol C Tables 4.2.6.8 and 6.1.1.4'
O O 0.0106 0.0060 'International Tables Vol C Tables 4.2.6.8 and 6.1.1.4'
S S 0.1246 0.1234 'International Tables Vol C Tables 4.2.6.8 and 6.1.1.4'

loop_
_geom_angle_atom_site_label_1
_geom_angle_atom_site_label_2
_geom_angle_atom_site_label_3
_geom_angle
O2 S1 N3 108.96(10)
O2 S1 C20 107.90(10)
O3 S1 O2 117.31(10)
O3 S1 N3 114.19(10)
O3 S1 C20 108.11(10)
N3 S1 C20 98.52(9)
C7 O1 C9 108.83(15)
C5 N1 C27 125.29(18)
C8 N1 C5 112.21(18)
C8 N1 C27 122.47(18)
C7 N2 C10 111.01(17)
C13 N2 C7 124.43(18)
C13 N2 C10 123.78(17)
C8 N3 S1 129.50(16)
C2 C1 H1 120.7
C6 C1 H1 120.7
C6 C1 C2 118.6(2)
C1 C2 H2 120.1
C3 C2 C1 119.7(2)
C3 C2 H2 120.1
C2 C3 H3 118.9
C2 C3 C4 122.2(2)
C4 C3 H3 118.9
C3 C4 H4 121.6
C5 C4 C3 116.9(2)
C5 C4 H4 121.6
C4 C5 N1 128.8(2)
C4 C5 C6 121.7(2)
C6 C5 N1 109.43(18)
C1 C6 C5 120.8(2)
C1 C6 C7 129.6(2)
C5 C6 C7 109.22(19)
O1 C7 N2 105.10(16)
O1 C7 C6 107.27(16)
O1 C7 C8 107.64(17)
N2 C7 C6 117.35(19)
N2 C7 C8 117.68(16)
C6 C7 C8 101.20(16)
N1 C8 C7 107.32(17)
N3 C8 N1 117.77(19)
N3 C8 C7 134.66(19)
O1 C9 H9 109.4
O1 C9 C10 103.45(17)
O1 C9 C11 107.05(17)
C10 C9 H9 109.4
C11 C9 H9 109.4
C11 C9 C10 117.89(19)
N2 C10 C9 101.24(17)
N2 C10 H10 109.5
N2 C10 C12 111.89(19)
C9 C10 H10 109.5
C9 C10 C12 114.86(19)
C12 C10 H10 109.5
C9 C11 H11A 109.5
C9 C11 H11B 109.5
C9 C11 H11C 109.5
H11A C11 H11B 109.5
H11A C11 H11C 109.5
H11B C11 H11C 109.5
C10 C12 H12A 109.5
C10 C12 H12B 109.5
C10 C12 H12C 109.5
H12A C12 H12B 109.5
H12A C12 H12C 109.5
H12B C12 H12C 109.5
N2 C13 C14 122.1(2)
N2 C13 C18 120.4(2)
C18 C13 C14 117.5(2)
C13 C14 H14 119.7
C15 C14 C13 120.6(2)
C15 C14 H14 119.7
C14 C15 H15 118.8
C14 C15 C16 122.4(2)
C16 C15 H15 118.8
C15 C16 C17 116.2(2)
C15 C16 C19 122.3(2)
C17 C16 C19 121.6(2)
C16 C17 H17 118.7
C18 C17 C16 122.6(2)
C18 C17 H17 118.7
C13 C18 H18 119.7
C17 C18 C13 120.5(2)
C17 C18 H18 119.7
C16 C19 H19A 109.5
C16 C19 H19B 109.5
C16 C19 H19C 109.5
H19A C19 H19B 109.5
H19A C19 H19C 109.5
H19B C19 H19C 109.5
C21 C20 S1 119.54(17)
C21 C20 C25 121.3(2)
C25 C20 S1 119.19(18)
C20 C21 H21 120.5
C20 C21 C22 119.0(2)
C22 C21 H21 120.5
C21 C22 H22 119.3
C23 C22 C21 121.4(2)
C23 C22 H22 119.3
C22 C23 C24 118.2(2)
C22 C23 C26 120.9(3)
C24 C23 C26 120.8(2)
C23 C24 H24 119.1
C25 C24 C23 121.7(2)
C25 C24 H24 119.1
C20 C25 H25 120.8
C24 C25 C20 118.4(2)
C24 C25 H25 120.8
C23 C26 H26A 109.5
C23 C26 H26B 109.5
C23 C26 H26C 109.5
H26A C26 H26B 109.5
H26A C26 H26C 109.5
H26B C26 H26C 109.5
N1 C27 H27A 109.5
N1 C27 H27B 109.5
N1 C27 H27C 109.5
H27A C27 H27B 109.5
H27A C27 H27C 109.5
H27B C27 H27C 109.5

loop_
_geom_bond_atom_site_label_1
_geom_bond_atom_site_label_2
_geom_bond_distance
S1 O2 1.4373(17)
S1 O3 1.4356(16)
S1 N3 1.6121(18)
S1 C20 1.765(2)
O1 C7 1.419(3)
O1 C9 1.450(3)
N1 C5 1.418(3)
N1 C8 1.357(3)
N1 C27 1.455(3)
N2 C7 1.436(3)
N2 C10 1.465(3)
N2 C13 1.392(3)
N3 C8 1.292(3)
C1 H1 0.9500
C1 C2 1.396(3)
C1 C6 1.368(3)
C2 H2 0.9500
C2 C3 1.382(3)
C3 H3 0.9500
C3 C4 1.388(3)
C4 H4 0.9500
C4 C5 1.379(3)
C5 C6 1.389(3)
C6 C7 1.519(3)
C7 C8 1.578(3)
C9 H9 1.0000
C9 C10 1.519(3)
C9 C11 1.506(3)
C10 H10 1.0000
C10 C12 1.521(3)
C11 H11A 0.9800
C11 H11B 0.9800
C11 H11C 0.9800
C12 H12A 0.9800
C12 H12B 0.9800
C12 H12C 0.9800
C13 C14 1.400(3)
C13 C18 1.396(3)
C14 H14 0.9500
C14 C15 1.384(3)
C15 H15 0.9500
C15 C16 1.386(3)
C16 C17 1.395(3)
C16 C19 1.506(3)
C17 H17 0.9500
C17 C18 1.378(3)
C18 H18 0.9500
C19 H19A 0.9800
C19 H19B 0.9800
C19 H19C 0.9800
C20 C21 1.375(3)
C20 C25 1.391(3)
C21 H21 0.9500
C21 C22 1.386(3)
C22 H22 0.9500
C22 C23 1.385(3)
C23 C24 1.385(4)
C23 C26 1.510(3)
C24 H24 0.9500
C24 C25 1.384(3)
C25 H25 0.9500
C26 H26A 0.9800
C26 H26B 0.9800
C26 H26C 0.9800
C27 H27A 0.9800
C27 H27B 0.9800
C27 H27C 0.9800
